data_7240459
loop_
_publ_author_name
'Hachem, Hadi'
'Jeannin, olivier'
'Fourmigue, Marc'
'Barriere, Frederic'
'Lorcy, Dominique'

_publ_section_title
;
 Halogen bonded metal bis(dithiolene) 2D frameworks
;
_journal_name_full CrystEngComm
_journal_paper_doi 10.1039/D0CE00512F
_journal_year 2020
_chemical_formula_moiety '	C6 Au I2 N2 S6, C16 H36 N'
_chemical_formula_sum 'C22 H36 Au I2 N3 S6'
_chemical_formula_weight 985.66
_space_group_IT_number 4
_space_group_name_Hall 'P 2yb'
_space_group_name_H-M_alt 'P 1 21 1'
_symmetry_cell_setting monoclinic
_symmetry_Int_Tables_number 4
_symmetry_space_group_name_Hall 'P 2yb'
_symmetry_space_group_name_H-M 'P 1 21 1'
_atom_sites_solution_hydrogens geom
_audit_conform_dict_location ftp://ftp.iucr.org/pub/cif_core.dic
_audit_conform_dict_name cif_core.dic
_audit_conform_dict_version 2.4.3
_audit_creation_date 2018-02-01T14:30:08-00:00
_audit_creation_method 'WinGX routine CIF_UPDATE'
_audit_update_record
;
2020-04-02 deposited with the CCDC.	2020-05-06 downloaded from the CCDC.
;
_cell_angle_alpha 90
_cell_angle_beta 91.649(2)
_cell_angle_gamma 90
_cell_formula_units_Z 2
_cell_length_a 11.1817(5)
_cell_length_b 13.2215(5)
_cell_length_c 11.5412(4)
_cell_measurement_reflns_used 5042
_cell_measurement_temperature 296(2)
_cell_measurement_theta_max 24.75
_cell_measurement_theta_min 2.39
_cell_measurement_wavelength 0.71073
_cell_volume 1705.53(12)
_computing_cell_refinement 'Bruker APEX2 (Bruker, 2014)'
_computing_data_collection 'Bruker APEX2 (Bruker, 2014)'
_computing_data_reduction 'Bruker APEX2 (Bruker, 2014)'
_computing_molecular_graphics 'Ortep for Windows (Farrugia, 2012)'
_computing_publication_material 'WinGX publication routines (Farrugia, 2012)'
_computing_structure_refinement 'SHELXL-2014/7 (Sheldrick, 2014)'
_computing_structure_solution 'SIR-92 (Altomare et al., 1994)'
_diffrn_ambient_temperature 296(2)
_diffrn_detector 'CCD plate'
_diffrn_measured_fraction_theta_full 0.997
_diffrn_measured_fraction_theta_max 0.995
_diffrn_measurement_device_type 'APEXII, Bruker-AXS'
_diffrn_measurement_method 'CCD rotation images, thick slices'
_diffrn_orient_matrix_UB_11 -0.021427
_diffrn_orient_matrix_UB_12 -0.064787
_diffrn_orient_matrix_UB_13 0.039006
_diffrn_orient_matrix_UB_21 0.082168
_diffrn_orient_matrix_UB_22 -0.003566
_diffrn_orient_matrix_UB_23 0.03633
_diffrn_orient_matrix_UB_31 -0.028179
_diffrn_orient_matrix_UB_32 0.038865
_diffrn_orient_matrix_UB_33 0.068355
_diffrn_radiation_monochromator graphite
_diffrn_radiation_probe x-ray
_diffrn_radiation_source 'fine-focus sealed tube'
_diffrn_radiation_type MoK\a
_diffrn_radiation_wavelength 0.71073
_diffrn_reflns_av_R_equivalents 0.0283
_diffrn_reflns_av_unetI/netI 0.0914
_diffrn_reflns_Laue_measured_fraction_full 0.997
_diffrn_reflns_Laue_measured_fraction_max 0.995
_diffrn_reflns_limit_h_max 13
_diffrn_reflns_limit_h_min -14
_diffrn_reflns_limit_k_max 16
_diffrn_reflns_limit_k_min -17
_diffrn_reflns_limit_l_max 9
_diffrn_reflns_limit_l_min -14
_diffrn_reflns_number 12067
_diffrn_reflns_point_group_measured_fraction_full 0.998
_diffrn_reflns_point_group_measured_fraction_max 0.996
_diffrn_reflns_theta_full 25.242
_diffrn_reflns_theta_max 27.446
_diffrn_reflns_theta_min 2.386
_diffrn_standards_number 0
_exptl_absorpt_coefficient_mu 6.507
_exptl_absorpt_correction_T_max 0.634
_exptl_absorpt_correction_T_min 0.428
_exptl_absorpt_correction_type multi-scan
_exptl_absorpt_process_details
;
  [Sheldrick, G.M. (2014). SADABS Bruker AXS Inc., Madison, Wisconsin, USA]
;
_exptl_crystal_colour yellow
_exptl_crystal_density_diffrn 1.919
_exptl_crystal_density_method 'not measured'
_exptl_crystal_description prism
_exptl_crystal_F_000 940
_exptl_crystal_size_max 0.34
_exptl_crystal_size_mid 0.11
_exptl_crystal_size_min 0.07
_refine_diff_density_max 1.734
_refine_diff_density_min -1.025
_refine_diff_density_rms 0.159
_refine_ls_abs_structure_details
;
 Refined as an inversion twin.
;
_refine_ls_abs_structure_Flack 0.009(11)
_refine_ls_extinction_method none
_refine_ls_goodness_of_fit_ref 1.028
_refine_ls_hydrogen_treatment constr
_refine_ls_matrix_type full
_refine_ls_number_constraints 0
_refine_ls_number_parameters 312
_refine_ls_number_reflns 7227
_refine_ls_number_restraints 1
_refine_ls_restrained_S_all 1.028
_refine_ls_R_factor_all 0.0831
_refine_ls_R_factor_gt 0.0509
_refine_ls_shift/su_max 0.001
_refine_ls_shift/su_mean 0
_refine_ls_structure_factor_coef Fsqd
_refine_ls_weighting_details 'w=1/[\s^2^(Fo^2^)+(0.0200P)^2^+1.0961P] where P=(Fo^2^+2Fc^2^)/3'
_refine_ls_weighting_scheme calc
_refine_ls_wR_factor_gt 0.0946
_refine_ls_wR_factor_ref 0.1078
_reflns_Friedel_coverage 0.918
_reflns_Friedel_fraction_full 0.999
_reflns_Friedel_fraction_max 0.997
_reflns_number_gt 5252
_reflns_number_total 7227
_reflns_threshold_expression 'I > 2\s(I)'
_cod_data_source_file d0ce00512f2.cif
_cod_data_source_block cis-Au
_cod_original_sg_symbol_H-M 'P 21'
_cod_database_code 7240459

loop_
_symmetry_equiv_pos_as_xyz
'x, y, z'
'-x, y+1/2, -z'

loop_
_atom_site_label
_atom_site_type_symbol
_atom_site_fract_x
_atom_site_fract_y
_atom_site_fract_z
_atom_site_U_iso_or_equiv
_atom_site_adp_type
_atom_site_occupancy
_atom_site_site_symmetry_order
_atom_site_calc_flag
_atom_site_refinement_flags_posn
_atom_site_refinement_flags_adp
_atom_site_refinement_flags_occupancy
_atom_site_disorder_assembly
_atom_site_disorder_group
Au1 Au 1.68378(4) 0.10008(5) 0.81744(4) 0.04673(16) Uani 1 1 d . . . . .
I1 I 1.42359(11) -0.32763(7) 0.49919(9) 0.0673(3) Uani 1 1 d . . . . .
I2 I 2.00103(11) 0.54180(9) 1.04742(13) 0.0857(4) Uani 1 1 d . . . . .
S4 S 1.6425(4) 0.1965(3) 0.9789(4) 0.0671(12) Uani 1 1 d . . . . .
S3 S 1.7270(4) -0.0006(3) 0.6589(3) 0.0568(10) Uani 1 1 d . . . . .
S1 S 1.5226(4) -0.0011(3) 0.8653(4) 0.0670(12) Uani 1 1 d . . . . .
S6 S 1.8423(4) 0.2043(3) 0.7688(4) 0.0600(11) Uani 1 1 d . . . . .
S2 S 1.4220(5) -0.1801(4) 0.7260(4) 0.0773(14) Uani 1 1 d . . . . .
S5 S 1.7783(5) 0.3849(4) 1.0646(5) 0.0826(17) Uani 1 1 d . . . . .
N1 N 1.5934(12) -0.1602(10) 0.5788(10) 0.056(3) Uani 1 1 d . . . . .
N2 N 1.9199(10) 0.3697(9) 0.8895(12) 0.053(3) Uani 1 1 d . . . . .
N3 N 1.2936(12) 0.3553(11) 0.7867(12) 0.065(4) Uani 1 1 d . . . . .
C3 C 1.4952(15) -0.2124(11) 0.6022(13) 0.055(4) Uani 1 1 d . . . . .
C4 C 1.7536(14) 0.2855(12) 0.9662(14) 0.055(4) Uani 1 1 d . . . . .
C5 C 1.8359(13) 0.2901(11) 0.8850(14) 0.050(4) Uani 1 1 d . . . . .
C12 C 1.2755(18) 0.2676(15) 0.9885(17) 0.079(5) Uani 1 1 d . . . . .
H12A H 1.2671 0.1998 0.9574 0.094 Uiso 1 1 calc R U . . .
H12B H 1.3597 0.2796 1.0061 0.094 Uiso 1 1 calc R U . . .
C2 C 1.6045(13) -0.0860(10) 0.6660(12) 0.046(3) Uani 1 1 d . . . . .
C1 C 1.5267(15) -0.0844(11) 0.7511(14) 0.053(4) Uani 1 1 d . . . . .
C18 C 1.6960(19) 0.4725(17) 0.648(2) 0.104(7) Uani 1 1 d . . . . .
H18A H 1.7153 0.4061 0.6201 0.156 Uiso 1 1 calc R U . . .
H18B H 1.7677 0.5055 0.6756 0.156 Uiso 1 1 calc R U . . .
H18C H 1.6606 0.5113 0.5851 0.156 Uiso 1 1 calc R U . . .
C17 C 1.6103(17) 0.4643(18) 0.7428(19) 0.091(6) Uani 1 1 d . . . . .
H17A H 1.6484 0.4267 0.8058 0.109 Uiso 1 1 calc R U . . .
H17B H 1.5944 0.5319 0.7713 0.109 Uiso 1 1 calc R U . . .
C20 C 1.2027(18) 0.5272(15) 0.7371(17) 0.082(6) Uani 1 1 d . . . . .
H20A H 1.183 0.5312 0.8182 0.098 Uiso 1 1 calc R U . . .
H20B H 1.2777 0.5627 0.7273 0.098 Uiso 1 1 calc R U . . .
C11 C 1.2306(18) 0.3431(17) 0.9003(19) 0.086(6) Uani 1 1 d . . . . .
H11A H 1.2305 0.4088 0.9378 0.103 Uiso 1 1 calc R U . . .
H11B H 1.1478 0.3264 0.8817 0.103 Uiso 1 1 calc R U . . .
C7 C 1.3109(15) 0.2507(14) 0.7295(17) 0.075(5) Uani 1 1 d . . . . .
H7A H 1.354 0.2602 0.6586 0.09 Uiso 1 1 calc R U . . .
H7B H 1.3608 0.2097 0.7812 0.09 Uiso 1 1 calc R U . . .
C8 C 1.1995(18) 0.1936(15) 0.7012(18) 0.085(6) Uani 1 1 d . . . . .
H8A H 1.1534 0.1864 0.7707 0.102 Uiso 1 1 calc R U . . .
H8B H 1.1515 0.2314 0.6448 0.102 Uiso 1 1 calc R U . . .
C9 C 1.2248(18) 0.094(2) 0.655(2) 0.118(8) Uani 1 1 d . . . . .
H9A H 1.2716 0.0577 0.7136 0.142 Uiso 1 1 calc R U . . .
H9B H 1.2761 0.1033 0.5893 0.142 Uiso 1 1 calc R U . . .
C13 C 1.206(2) 0.2767(15) 1.0961(18) 0.091(6) Uani 1 1 d . . . . .
H13A H 1.218 0.344 1.128 0.109 Uiso 1 1 calc R U . . .
H13B H 1.1219 0.2688 1.0767 0.109 Uiso 1 1 calc R U . . .
C21 C 1.108(2) 0.5780(19) 0.667(2) 0.119(9) Uani 1 1 d . . . . .
H21A H 1.0329 0.5442 0.6816 0.143 Uiso 1 1 calc R U . . .
H21B H 1.1249 0.5675 0.5859 0.143 Uiso 1 1 calc R U . . .
C10 C 1.126(2) 0.026(2) 0.616(2) 0.126(9) Uani 1 1 d . . . . .
H10A H 1.0791 0.0081 0.6813 0.189 Uiso 1 1 calc R U . . .
H10B H 1.1586 -0.0339 0.5824 0.189 Uiso 1 1 calc R U . . .
H10C H 1.0763 0.0604 0.5594 0.189 Uiso 1 1 calc R U . . .
C16 C 1.4968(18) 0.4165(17) 0.7136(17) 0.084(6) Uani 1 1 d . . . . .
H16A H 1.5125 0.3511 0.679 0.1 Uiso 1 1 calc R U . . .
H16B H 1.4551 0.4573 0.6555 0.1 Uiso 1 1 calc R U . . .
C6 C 1.8965(13) 0.4221(12) 0.9827(15) 0.058(4) Uani 1 1 d . . . . .
C19 C 1.2184(17) 0.4191(16) 0.7047(17) 0.084(6) Uani 1 1 d . . . . .
H19A H 1.254 0.4168 0.629 0.101 Uiso 1 1 calc R U . . .
H19B H 1.1398 0.3885 0.6969 0.101 Uiso 1 1 calc R U . . .
C14 C 1.240(2) 0.2039(18) 1.182(2) 0.113(8) Uani 1 1 d . . . . .
H14A H 1.3167 0.176 1.1653 0.169 Uiso 1 1 calc R U . . .
H14B H 1.1814 0.1507 1.183 0.169 Uiso 1 1 calc R U . . .
H14C H 1.2441 0.236 1.2571 0.169 Uiso 1 1 calc R U . . .
C15 C 1.4161(16) 0.4013(16) 0.8128(18) 0.081(6) Uani 1 1 d . . . . .
H15A H 1.4042 0.4665 0.8493 0.098 Uiso 1 1 calc R U . . .
H15B H 1.4574 0.3585 0.8693 0.098 Uiso 1 1 calc R U . . .
C22 C 1.090(3) 0.688(2) 0.685(4) 0.181(17) Uani 1 1 d . . . . .
H22A H 1.0656 0.6997 0.7631 0.271 Uiso 1 1 calc R U . . .
H22B H 1.0302 0.7127 0.6315 0.271 Uiso 1 1 calc R U . . .
H22C H 1.1644 0.723 0.6731 0.271 Uiso 1 1 calc R U . . .

loop_
_atom_site_aniso_label
_atom_site_aniso_U_11
_atom_site_aniso_U_22
_atom_site_aniso_U_33
_atom_site_aniso_U_23
_atom_site_aniso_U_13
_atom_site_aniso_U_12
Au1 0.0441(3) 0.0506(3) 0.0453(3) 0.0026(3) -0.0013(2) 0.0003(3)
I1 0.0849(8) 0.0602(6) 0.0569(7) -0.0051(5) 0.0031(6) -0.0152(6)
I2 0.0641(8) 0.0718(7) 0.1211(12) -0.0400(7) -0.0009(7) -0.0043(6)
S4 0.061(3) 0.079(3) 0.062(3) -0.018(2) 0.016(2) -0.023(2)
S3 0.066(3) 0.055(2) 0.051(2) -0.0007(17) 0.017(2) -0.0062(19)
S1 0.062(3) 0.081(3) 0.058(3) -0.019(2) 0.017(2) -0.026(2)
S6 0.056(3) 0.054(2) 0.071(3) -0.0049(19) 0.022(2) -0.0057(19)
S2 0.079(3) 0.089(3) 0.065(3) -0.018(2) 0.017(3) -0.030(3)
S5 0.076(4) 0.091(4) 0.082(4) -0.033(3) 0.021(3) -0.021(3)
N1 0.072(9) 0.058(8) 0.037(7) 0.008(6) -0.006(6) -0.014(7)
N2 0.029(7) 0.041(6) 0.088(10) -0.017(6) 0.005(6) 0.005(5)
N3 0.056(9) 0.081(9) 0.059(9) -0.011(7) 0.018(7) -0.011(7)
C3 0.065(11) 0.058(9) 0.041(9) 0.007(7) -0.004(8) 0.000(8)
C4 0.043(9) 0.067(10) 0.054(10) -0.010(8) 0.000(8) 0.011(7)
C5 0.042(9) 0.051(8) 0.057(10) -0.005(7) -0.005(7) 0.009(7)
C12 0.073(13) 0.080(13) 0.083(14) 0.002(10) 0.002(11) 0.005(10)
C2 0.050(9) 0.046(8) 0.042(9) 0.005(6) -0.010(7) -0.006(6)
C1 0.056(10) 0.055(9) 0.048(9) 0.002(7) -0.009(8) -0.006(7)
C18 0.087(15) 0.095(15) 0.13(2) 0.013(14) 0.014(15) -0.014(12)
C17 0.069(13) 0.127(17) 0.076(14) 0.004(11) 0.000(11) -0.024(12)
C20 0.070(13) 0.098(15) 0.079(13) 0.019(11) 0.018(11) 0.004(11)
C11 0.058(13) 0.112(16) 0.088(16) -0.026(13) 0.013(11) 0.000(12)
C7 0.056(11) 0.094(13) 0.075(12) -0.013(10) 0.020(9) -0.017(10)
C8 0.088(15) 0.094(14) 0.073(13) -0.015(11) 0.013(11) -0.018(11)
C9 0.082(14) 0.14(2) 0.131(19) -0.05(2) 0.004(13) -0.031(18)
C13 0.115(18) 0.086(14) 0.073(14) 0.010(11) 0.018(13) -0.019(12)
C21 0.081(15) 0.12(2) 0.16(2) 0.007(17) 0.017(15) 0.022(14)
C10 0.13(2) 0.13(2) 0.12(2) -0.038(17) -0.003(16) -0.042(17)
C16 0.075(14) 0.107(16) 0.070(13) -0.008(11) 0.013(11) -0.016(12)
C6 0.039(9) 0.058(9) 0.076(11) -0.015(8) -0.008(8) -0.004(7)
C19 0.060(12) 0.126(18) 0.066(12) 0.002(12) -0.004(10) 0.001(12)
C14 0.15(2) 0.118(19) 0.074(15) 0.010(13) -0.005(14) -0.035(16)
C15 0.060(12) 0.109(15) 0.075(13) -0.007(11) -0.004(10) 0.009(11)
C22 0.12(2) 0.093(19) 0.34(5) 0.06(3) 0.04(3) 0.014(16)

loop_
_atom_type_symbol
_atom_type_description
_atom_type_scat_dispersion_real
_atom_type_scat_dispersion_imag
_atom_type_scat_source
C C 0.0033 0.0016 'International Tables Vol C Tables 4.2.6.8 and 6.1.1.4'
H H 0 0 'International Tables Vol C Tables 4.2.6.8 and 6.1.1.4'
N N 0.0061 0.0033 'International Tables Vol C Tables 4.2.6.8 and 6.1.1.4'
S S 0.1246 0.1234 'International Tables Vol C Tables 4.2.6.8 and 6.1.1.4'
I I -0.4742 1.8119 'International Tables Vol C Tables 4.2.6.8 and 6.1.1.4'
Au Au -2.0133 8.8022 'International Tables Vol C Tables 4.2.6.8 and 6.1.1.4'

loop_
_geom_angle_atom_site_label_1
_geom_angle_atom_site_label_2
_geom_angle_atom_site_label_3
_geom_angle
_geom_angle_site_symmetry_1
_geom_angle_site_symmetry_3
_geom_angle_publ_flag
S4 Au1 S1 87.23(14) . . ?
S4 Au1 S3 178.32(18) . . ?
S1 Au1 S3 92.17(14) . . ?
S4 Au1 S6 92.24(14) . . ?
S1 Au1 S6 178.73(18) . . ?
S3 Au1 S6 88.40(14) . . ?
C4 S4 Au1 98.5(5) . . ?
C2 S3 Au1 98.6(5) . . ?
C1 S1 Au1 98.5(6) . . ?
C5 S6 Au1 98.6(5) . . ?
C3 S2 C1 89.1(8) . . ?
C6 S5 C4 88.1(8) . . ?
C3 N1 C2 105.8(12) . . ?
C6 N2 C5 106.0(12) . . ?
C19 N3 C11 109.8(15) . . ?
C19 N3 C15 112.5(14) . . ?
C11 N3 C15 108.0(15) . . ?
C19 N3 C7 107.9(14) . . ?
C11 N3 C7 109.9(14) . . ?
C15 N3 C7 108.6(14) . . ?
N1 C3 S2 117.1(12) . . ?
N1 C3 I1 124.8(11) . . ?
S2 C3 I1 118.1(9) . . ?
C5 C4 S4 127.3(13) . . ?
C5 C4 S5 108.8(12) . . ?
S4 C4 S5 123.9(9) . . ?
C4 C5 N2 118.7(14) . . ?
C4 C5 S6 123.4(12) . . ?
N2 C5 S6 117.8(11) . . ?
C13 C12 C11 109.9(16) . . ?
C13 C12 H12A 109.7 . . ?
C11 C12 H12A 109.7 . . ?
C13 C12 H12B 109.7 . . ?
C11 C12 H12B 109.7 . . ?
H12A C12 H12B 108.2 . . ?
C1 C2 N1 119.5(13) . . ?
C1 C2 S3 123.0(12) . . ?
N1 C2 S3 117.5(11) . . ?
C2 C1 S1 127.5(12) . . ?
C2 C1 S2 108.4(11) . . ?
S1 C1 S2 124.1(10) . . ?
C17 C18 H18A 109.5 . . ?
C17 C18 H18B 109.5 . . ?
H18A C18 H18B 109.5 . . ?
C17 C18 H18C 109.5 . . ?
H18A C18 H18C 109.5 . . ?
H18B C18 H18C 109.5 . . ?
C16 C17 C18 116.1(19) . . ?
C16 C17 H17A 108.3 . . ?
C18 C17 H17A 108.3 . . ?
C16 C17 H17B 108.3 . . ?
C18 C17 H17B 108.3 . . ?
H17A C17 H17B 107.4 . . ?
C21 C20 C19 113(2) . . ?
C21 C20 H20A 109 . . ?
C19 C20 H20A 109 . . ?
C21 C20 H20B 109 . . ?
C19 C20 H20B 109 . . ?
H20A C20 H20B 107.8 . . ?
C12 C11 N3 120.1(17) . . ?
C12 C11 H11A 107.3 . . ?
N3 C11 H11A 107.3 . . ?
C12 C11 H11B 107.3 . . ?
N3 C11 H11B 107.3 . . ?
H11A C11 H11B 106.9 . . ?
C8 C7 N3 115.7(15) . . ?
C8 C7 H7A 108.3 . . ?
N3 C7 H7A 108.3 . . ?
C8 C7 H7B 108.3 . . ?
N3 C7 H7B 108.3 . . ?
H7A C7 H7B 107.4 . . ?
C9 C8 C7 111.8(17) . . ?
C9 C8 H8A 109.3 . . ?
C7 C8 H8A 109.3 . . ?
C9 C8 H8B 109.3 . . ?
C7 C8 H8B 109.3 . . ?
H8A C8 H8B 107.9 . . ?
C8 C9 C10 121(2) . . ?
C8 C9 H9A 107.2 . . ?
C10 C9 H9A 107.2 . . ?
C8 C9 H9B 107.2 . . ?
C10 C9 H9B 107.2 . . ?
H9A C9 H9B 106.8 . . ?
C14 C13 C12 113(2) . . ?
C14 C13 H13A 108.9 . . ?
C12 C13 H13A 108.9 . . ?
C14 C13 H13B 108.9 . . ?
C12 C13 H13B 108.9 . . ?
H13A C13 H13B 107.7 . . ?
C20 C21 C22 118(3) . . ?
C20 C21 H21A 107.9 . . ?
C22 C21 H21A 107.9 . . ?
C20 C21 H21B 107.9 . . ?
C22 C21 H21B 107.9 . . ?
H21A C21 H21B 107.2 . . ?
C9 C10 H10A 109.5 . . ?
C9 C10 H10B 109.5 . . ?
H10A C10 H10B 109.5 . . ?
C9 C10 H10C 109.5 . . ?
H10A C10 H10C 109.5 . . ?
H10B C10 H10C 109.5 . . ?
C17 C16 C15 115.2(18) . . ?
C17 C16 H16A 108.5 . . ?
C15 C16 H16A 108.5 . . ?
C17 C16 H16B 108.5 . . ?
C15 C16 H16B 108.5 . . ?
H16A C16 H16B 107.5 . . ?
N2 C6 S5 118.3(11) . . ?
N2 C6 I2 124.7(11) . . ?
S5 C6 I2 116.8(9) . . ?
C20 C19 N3 116.6(16) . . ?
C20 C19 H19A 108.1 . . ?
N3 C19 H19A 108.1 . . ?
C20 C19 H19B 108.1 . . ?
N3 C19 H19B 108.1 . . ?
H19A C19 H19B 107.3 . . ?
C13 C14 H14A 109.5 . . ?
C13 C14 H14B 109.5 . . ?
H14A C14 H14B 109.5 . . ?
C13 C14 H14C 109.5 . . ?
H14A C14 H14C 109.5 . . ?
H14B C14 H14C 109.5 . . ?
C16 C15 N3 117.5(16) . . ?
C16 C15 H15A 107.9 . . ?
N3 C15 H15A 107.9 . . ?
C16 C15 H15B 107.9 . . ?
N3 C15 H15B 107.9 . . ?
H15A C15 H15B 107.2 . . ?
C21 C22 H22A 109.5 . . ?
C21 C22 H22B 109.5 . . ?
H22A C22 H22B 109.5 . . ?
C21 C22 H22C 109.5 . . ?
H22A C22 H22C 109.5 . . ?
H22B C22 H22C 109.5 . . ?

loop_
_geom_bond_atom_site_label_1
_geom_bond_atom_site_label_2
_geom_bond_distance
_geom_bond_site_symmetry_2
_geom_bond_publ_flag
Au1 S4 2.315(4) . ?
Au1 S1 2.324(4) . ?
Au1 S3 2.325(4) . ?
Au1 S6 2.327(4) . ?
I1 C3 2.079(16) . ?
I2 C6 2.093(15) . ?
S4 C4 1.720(17) . ?
S3 C2 1.778(14) . ?
S1 C1 1.719(16) . ?
S6 C5 1.760(15) . ?
S2 C3 1.721(16) . ?
S2 C1 1.742(16) . ?
S5 C6 1.719(17) . ?
S5 C4 1.754(17) . ?
N1 C3 1.330(19) . ?
N1 C2 1.409(18) . ?
N2 C6 1.312(19) . ?
N2 C5 1.410(19) . ?
N3 C19 1.51(2) . ?
N3 C11 1.52(2) . ?
N3 C15 1.52(2) . ?
N3 C7 1.55(2) . ?
C4 C5 1.33(2) . ?
C12 C13 1.49(3) . ?
C12 C11 1.50(3) . ?
C12 H12A 0.97 . ?
C12 H12B 0.97 . ?
C2 C1 1.33(2) . ?
C18 C17 1.48(3) . ?
C18 H18A 0.96 . ?
C18 H18B 0.96 . ?
C18 H18C 0.96 . ?
C17 C16 1.45(3) . ?
C17 H17A 0.97 . ?
C17 H17B 0.97 . ?
C20 C21 1.47(3) . ?
C20 C19 1.49(3) . ?
C20 H20A 0.97 . ?
C20 H20B 0.97 . ?
C11 H11A 0.97 . ?
C11 H11B 0.97 . ?
C7 C8 1.48(2) . ?
C7 H7A 0.97 . ?
C7 H7B 0.97 . ?
C8 C9 1.45(3) . ?
C8 H8A 0.97 . ?
C8 H8B 0.97 . ?
C9 C10 1.48(3) . ?
C9 H9A 0.97 . ?
C9 H9B 0.97 . ?
C13 C14 1.43(3) . ?
C13 H13A 0.97 . ?
C13 H13B 0.97 . ?
C21 C22 1.49(3) . ?
C21 H21A 0.97 . ?
C21 H21B 0.97 . ?
C10 H10A 0.96 . ?
C10 H10B 0.96 . ?
C10 H10C 0.96 . ?
C16 C15 1.49(2) . ?
C16 H16A 0.97 . ?
C16 H16B 0.97 . ?
C19 H19A 0.97 . ?
C19 H19B 0.97 . ?
C14 H14A 0.96 . ?
C14 H14B 0.96 . ?
C14 H14C 0.96 . ?
C15 H15A 0.97 . ?
C15 H15B 0.97 . ?
C22 H22A 0.96 . ?
C22 H22B 0.96 . ?
C22 H22C 0.96 . ?

loop_
_geom_torsion_atom_site_label_1
_geom_torsion_atom_site_label_2
_geom_torsion_atom_site_label_3
_geom_torsion_atom_site_label_4
_geom_torsion
_geom_torsion_site_symmetry_1
_geom_torsion_site_symmetry_2
_geom_torsion_site_symmetry_3
_geom_torsion_site_symmetry_4
_geom_torsion_publ_flag
C2 N1 C3 S2 -3.1(16) . . . . ?
C2 N1 C3 I1 176.0(10) . . . . ?
C1 S2 C3 N1 1.9(13) . . . . ?
C1 S2 C3 I1 -177.3(9) . . . . ?
Au1 S4 C4 C5 -0.8(16) . . . . ?
Au1 S4 C4 S5 -178.8(10) . . . . ?
C6 S5 C4 C5 0.7(13) . . . . ?
C6 S5 C4 S4 179.1(12) . . . . ?
S4 C4 C5 N2 179.9(11) . . . . ?
S5 C4 C5 N2 -1.8(19) . . . . ?
S4 C4 C5 S6 2(2) . . . . ?
S5 C4 C5 S6 -179.5(9) . . . . ?
C6 N2 C5 C4 2.1(19) . . . . ?
C6 N2 C5 S6 180.0(11) . . . . ?
Au1 S6 C5 C4 -2.1(14) . . . . ?
Au1 S6 C5 N2 -179.8(10) . . . . ?
C3 N1 C2 C1 3.2(19) . . . . ?
C3 N1 C2 S3 -178.9(11) . . . . ?
Au1 S3 C2 C1 -4.8(14) . . . . ?
Au1 S3 C2 N1 177.4(10) . . . . ?
N1 C2 C1 S1 -179.7(11) . . . . ?
S3 C2 C1 S1 3(2) . . . . ?
N1 C2 C1 S2 -2.0(18) . . . . ?
S3 C2 C1 S2 -179.6(8) . . . . ?
Au1 S1 C1 C2 1.4(16) . . . . ?
Au1 S1 C1 S2 -176.0(9) . . . . ?
C3 S2 C1 C2 0.1(12) . . . . ?
C3 S2 C1 S1 177.9(11) . . . . ?
C13 C12 C11 N3 174.7(17) . . . . ?
C19 N3 C11 C12 168.8(17) . . . . ?
C15 N3 C11 C12 -68(2) . . . . ?
C7 N3 C11 C12 50(2) . . . . ?
C19 N3 C7 C8 -59(2) . . . . ?
C11 N3 C7 C8 60(2) . . . . ?
C15 N3 C7 C8 178.3(17) . . . . ?
N3 C7 C8 C9 -176.3(18) . . . . ?
C7 C8 C9 C10 -177(2) . . . . ?
C11 C12 C13 C14 177.1(19) . . . . ?
C19 C20 C21 C22 -175(2) . . . . ?
C18 C17 C16 C15 175(2) . . . . ?
C5 N2 C6 S5 -1.5(17) . . . . ?
C5 N2 C6 I2 173.4(11) . . . . ?
C4 S5 C6 N2 0.5(14) . . . . ?
C4 S5 C6 I2 -174.8(9) . . . . ?
C21 C20 C19 N3 -167.5(16) . . . . ?
C11 N3 C19 C20 67(2) . . . . ?
C15 N3 C19 C20 -53(2) . . . . ?
C7 N3 C19 C20 -173.2(15) . . . . ?
C17 C16 C15 N3 177.6(18) . . . . ?
C19 N3 C15 C16 -61(2) . . . . ?
C11 N3 C15 C16 177.6(18) . . . . ?
C7 N3 C15 C16 58(2) . . . . ?
